data_4311363
loop_
_publ_author_name
'Delphine Gout'
'Evan Benbow'
'Olivier Gourdon'
'Gordon J. Miller'

_publ_section_title
;
 Composition-Structure Relationships in Polar Intermetallics: Experimental
 and Theoretical Studies of LaNi1+xAl6-x (x= 0.44)
;
_journal_name_full 'Inorganic Chemistry'
_journal_page_first 4604
_journal_page_last 4609
_journal_paper_doi 10.1021/ic0497331
_journal_volume 43
_journal_year 2004
_chemical_formula_sum 'Al7 Ce Ni'
_chemical_formula_weight 387.7
_space_group_IT_number 123
_symmetry_cell_setting tetragonal
_symmetry_space_group_name_Hall '-P 4 2'
_symmetry_space_group_name_H-M 'P 4/m m m'
_cell_angle_alpha 90
_cell_angle_beta 90
_cell_angle_gamma 90
_cell_formula_units_Z 1
_cell_length_a 4.189(2)
_cell_length_b 4.189(2)
_cell_length_c 8.032(3)
_cell_volume 140.94(11)
_diffrn_measurement_device_type unknown
_diffrn_radiation_probe x-ray
_diffrn_radiation_type 'Mo K\a'
_diffrn_radiation_wavelength 0.71069
_exptl_absorpt_coefficient_mu 12.255
_exptl_absorpt_correction_T_max 1.000
_exptl_absorpt_correction_T_min 1.000
_exptl_absorpt_correction_type none
_exptl_crystal_density_diffrn 4.566
_exptl_crystal_F_000 170
_refine_diff_density_max 0.84
_refine_diff_density_min -1.21
_refine_ls_extinction_coef 0.104(9)
_refine_ls_extinction_method 'B-C type 1 Lorentzian isotropic'
_refine_ls_goodness_of_fit_obs 2.75
_refine_ls_goodness_of_fit_ref 2.75
_refine_ls_number_parameters 14
_refine_ls_number_reflns 114
_refine_ls_R_factor_all 0.0197
_refine_ls_R_factor_gt 0.0197
_refine_ls_shift/su_max 0.0000
_refine_ls_shift/su_mean 0.0000
_refine_ls_structure_factor_coef Fsqd
_refine_ls_weighting_details w=1/(\s^2^(I)+0.000004I^2^)
_refine_ls_weighting_scheme sigma
_refine_ls_wR_factor_gt 0.0511
_refine_ls_wR_factor_ref 0.0511
_reflns_limit_h_max 3
_reflns_limit_h_min 0
_reflns_limit_k_max 5
_reflns_limit_k_min 0
_reflns_limit_l_max 9
_reflns_limit_l_min 0
_reflns_number_observed 114
_reflns_number_total 114
_reflns_observed_criterion 1
_cod_data_source_file ic0497331si20040226_110527.cif
_cod_data_source_block LaNiAl
_cod_depositor_comments
;
The following automatic conversions were performed:
'_diffrn_radiation_probe' value 'X-ray' changed to 'x-ray' according to
'/home/saulius/struct/CIF-dictionaries/cif_core.dic' dictionary named
'cif_core.dic' version 2.4.1 from 2010-06-29.

Automatic conversion script
Id: cif_fix_enum 1527 2010-12-29 10:47:43Z saulius 
;
_cod_original_cell_volume 140.94(5)
_cod_original_formula_sum 'Al7 Ce1 Ni1'
_cod_database_code 4311363

loop_
_symmetry_equiv_pos_site_id
_symmetry_equiv_pos_as_xyz
1 x,y,z
2 -y,x,z
3 -x,y,z
4 -x,-y,z
5 -y,-x,z
6 y,-x,z
7 x,-y,z
8 y,x,z
9 -x,-y,-z
10 y,-x,-z
11 x,-y,-z
12 x,y,-z
13 y,x,-z
14 -y,x,-z
15 -x,y,-z
16 -y,-x,-z

loop_
_atom_site_label
_atom_site_type_symbol
_atom_site_adp_type
_atom_site_fract_x
_atom_site_fract_y
_atom_site_fract_z
_atom_site_U_iso_or_equiv
_atom_site_symmetry_multiplicity
_atom_site_occupancy
La La Uani 0 0 0 0.0102(3) 1 1
Ni Ni Uani 0 0 0.5 0.0102(4) 1 1
X(Al) Al Uani 0.5 0.5 0.1477(3) 0.0110(6) 2 0.781(4)
X(Ni) Ni Uani 0.5 0.5 0.147727 0.0110(6) 2 0.218(4)
Al Al Uani 0 -0.5 0.6644(2) 0.0145(6) 4 1

loop_
_atom_site_aniso_label
_atom_site_aniso_type_symbol
_atom_site_aniso_U_11
_atom_site_aniso_U_22
_atom_site_aniso_U_33
_atom_site_aniso_U_12
_atom_site_aniso_U_13
_atom_site_aniso_U_23
La La 0.0095(5) 0.0095(5) 0.0116(6) 0 0 0
Ni Ni 0.0100(6) 0.0100(6) 0.0107(9) 0 0 0
X(Al) Al 0.0108(10) 0.0108(10) 0.0112(13) 0 0 0
X(Ni) Ni 0.0108(10) 0.0108(10) 0.0112(13) 0 0 0
Al3 Al 0.0200(11) 0.0116(10) 0.0118(9) 0 0 0

loop_
_atom_type_symbol
_atom_type_oxidation_number
_atom_type_scat_dispersion_real
_atom_type_scat_dispersion_imag
_atom_type_scat_source
Al 0 0.064 0.051 'International Tables Vol C Tables  4.2.6.8 and 6.1.1.1'
La 0 -0.287 2.452 'International Tables Vol C Tables  4.2.6.8 and 6.1.1.1'
Ni 0 0.339 1.112 'International Tables Vol C Tables  4.2.6.8 and 6.1.1.1'
Li 0 0.000 0.000 'International Tables Vol C Tables  4.2.6.8 and 6.1.1.1'

loop_
_geom_bond_atom_site_label_1
_geom_bond_atom_site_label_2
_geom_bond_distance
_geom_bond_site_symmetry_1
_geom_bond_site_symmetry_2
Ni Al3 2.4760(10) . .
Ni Al3 2.4760(10) . 1_565
Ni Al3 2.4760(10) . 9_546
Ni Al3 2.4760(10) . 9_556
Ni Al3 2.4760(10) . 2_455
Ni Al3 2.4760(10) . 2_555
Ni Al3 2.4760(10) . 10_556
Ni Al3 2.4760(10) . 10_656
Al1 Al1 2.373(3) . 9_665
Al1 Al3 2.5814(16) . 9_556
Al1 Al3 2.5814(16) . 9_656
Al1 Al3 2.5814(16) . 10_656
Al1 Al3 2.5814(16) . 10_666
Al3 Ni 2.4760(10) . 1_545
Al3 Ni 2.4760(10) . .
Al3 Al1 2.5814(16) . 9_556
Al3 Al1 2.5814(16) . 9_656
Al3 Al3 2.641(3) . 9_546
Al3 Al3 2.9621 . 2_445
Al3 Al3 2.9621 . 2_455
Al3 Al3 2.9621 . 2_545
Al3 Al3 2.9621 . 2_555
